data_2217179
loop_
_publ_author_name
'Li, Jing'
'Lowary, Todd L.'
'Ferguson, Michael J.'

_publ_section_title
;
 2-(Methoxymethoxy)-1-(4-oxobicyclo[3.1.0]hexan-1-yl)ethyl
 4-nitrobenzoate
;
_journal_coeditor_code LH2582
_journal_issue 1
_journal_name_full 'Acta Crystallographica Section E'
_journal_page_first o329
_journal_page_last o329
_journal_paper_doi 10.1107/S160053680706686X
_journal_volume 64
_journal_year 2008
_chemical_formula_iupac 'C17 H19 N O7'
_chemical_formula_moiety 'C17 H19 N O7'
_chemical_formula_sum 'C17 H19 N O7'
_chemical_formula_weight 349.33
_chemical_name_systematic
;
2-(Methoxymethoxy)-1-(4-oxobicyclo[3.1.0]hexan-1-yl)ethyl 4-nitrobenzoate
;
_space_group_IT_number 2
_symmetry_cell_setting triclinic
_symmetry_space_group_name_Hall '-P 1'
_symmetry_space_group_name_H-M 'P -1'
_atom_sites_solution_hydrogens geom
_atom_sites_solution_primary direct
_atom_sites_solution_secondary difmap
_audit_creation_method SHELXL-97
_cell_angle_alpha 98.5259(8)
_cell_angle_beta 100.4967(8)
_cell_angle_gamma 101.1562(7)
_cell_formula_units_Z 2
_cell_length_a 8.3387(5)
_cell_length_b 10.1389(6)
_cell_length_c 10.4935(6)
_cell_measurement_reflns_used 7818
_cell_measurement_temperature 193(2)
_cell_measurement_theta_max 27.48
_cell_measurement_theta_min 2.55
_cell_volume 840.22(9)
_computing_cell_refinement 'SAINT (Bruker, 1997)'
_computing_data_collection 'SMART (Bruker, 1997)'
_computing_data_reduction 'SAINT (Bruker, 1997)'
_computing_molecular_graphics 'SHELXTL (Sheldrick, 1997b)'
_computing_publication_material 'SHELXTL (Sheldrick, 1997b)'
_computing_structure_refinement 'SHELXL97 (Sheldrick, 1997a)'
_computing_structure_solution 'SHELXS97 (Sheldrick, 1990)'
_diffrn_ambient_temperature 193(2)
_diffrn_detector_area_resol_mean 8.192
_diffrn_measured_fraction_theta_full 0.994
_diffrn_measured_fraction_theta_max 0.989
_diffrn_measurement_device_type 'Bruker PLATFORM diffractometer/SMART 1000 CCD area-detector'
_diffrn_measurement_method \w
_diffrn_radiation_monochromator graphite
_diffrn_radiation_source 'fine-focus sealed tube'
_diffrn_radiation_type MoK\a
_diffrn_radiation_wavelength 0.71073
_diffrn_reflns_av_R_equivalents 0.0093
_diffrn_reflns_av_sigmaI/netI 0.0136
_diffrn_reflns_limit_h_max 10
_diffrn_reflns_limit_h_min -10
_diffrn_reflns_limit_k_max 13
_diffrn_reflns_limit_k_min -13
_diffrn_reflns_limit_l_max 13
_diffrn_reflns_limit_l_min -13
_diffrn_reflns_number 7436
_diffrn_reflns_theta_full 25.25
_diffrn_reflns_theta_max 27.50
_diffrn_reflns_theta_min 2.01
_diffrn_standards_decay_% 0
_diffrn_standards_interval_time 0
_diffrn_standards_number 0
_exptl_absorpt_coefficient_mu 0.108
_exptl_absorpt_correction_T_max 0.9509
_exptl_absorpt_correction_T_min 0.9459
_exptl_absorpt_correction_type multi-scan
_exptl_absorpt_process_details '(SADABS; Sheldrick, 2003)'
_exptl_crystal_colour colourless
_exptl_crystal_density_diffrn 1.381
_exptl_crystal_density_method 'not measured'
_exptl_crystal_description fragment
_exptl_crystal_F_000 368
_exptl_crystal_size_max 0.52
_exptl_crystal_size_mid 0.50
_exptl_crystal_size_min 0.47
_refine_diff_density_max 0.313
_refine_diff_density_min -0.167
_refine_ls_extinction_method none
_refine_ls_goodness_of_fit_ref 1.053
_refine_ls_hydrogen_treatment constr
_refine_ls_matrix_type full
_refine_ls_number_parameters 227
_refine_ls_number_reflns 3825
_refine_ls_number_restraints 0
_refine_ls_restrained_S_all 1.053
_refine_ls_R_factor_all 0.0450
_refine_ls_R_factor_gt 0.0420
_refine_ls_shift/su_max 0.013
_refine_ls_shift/su_mean 0.000
_refine_ls_structure_factor_coef Fsqd
_refine_ls_weighting_details 'calc w=1/[\s^2^(Fo^2^)+(0.0703P)^2^+0.1568P] where P=(Fo^2^+2Fc^2^)/3'
_refine_ls_weighting_scheme calc
_refine_ls_wR_factor_gt 0.1167
_refine_ls_wR_factor_ref 0.1201
_reflns_number_gt 3476
_reflns_number_total 3825
_reflns_threshold_expression I>2\s(I)
_cod_data_source_file lh2582.cif
_cod_data_source_block I
_cod_depositor_comments
;
The following automatic conversions were performed:
'_symmetry_cell_setting' value 'Triclinic' changed to 'triclinic'
according to '/home/saulius/struct/CIF-dictionaries/cif_core.dic'
dictionary named 'cif_core.dic' version 2.4.1 from 2010-06-29.

Automatic conversion script
Id: cif_fix_enum 1527 2010-12-29 10:47:43Z saulius 

The following automatic conversions were performed:

'_symmetry_cell_setting' value 'Triclinic' changed to 'triclinic'
according to /home/saulius/struct/CIF-dictionaries/cif_core.dic
dictionary named 'cif_core.dic' version 2.4.1 from 2010-06-29.

Automatic conversion script
Id: cif_fix_values 1715 2011-07-08 13:25:40Z adriana 
;
_cod_database_code 2217179
_cod_database_fobs_code 2217179

loop_
_symmetry_equiv_pos_as_xyz
'x, y, z'
'-x, -y, -z'

loop_
_atom_site_type_symbol
_atom_site_label
_atom_site_fract_x
_atom_site_fract_y
_atom_site_fract_z
_atom_site_U_iso_or_equiv
_atom_site_adp_type
_atom_site_calc_flag
_atom_site_refinement_flags
_atom_site_occupancy
O O1 0.09546(12) 0.07242(11) 0.73892(11) 0.0553(3) Uani d . 1
O O2 0.27720(9) 0.22849(8) 0.35099(8) 0.03307(19) Uani d . 1
O O3 0.36653(10) 0.48159(9) 0.28812(8) 0.0367(2) Uani d . 1
O O4 0.19060(11) 0.53166(10) 0.10951(9) 0.0469(2) Uani d . 1
O O5 0.54644(13) 0.22855(12) 0.42875(11) 0.0650(3) Uani d . 1
O O6 0.43439(13) -0.32377(10) -0.08313(10) 0.0534(3) Uani d . 1
O O7 0.18678(14) -0.29604(11) -0.15763(10) 0.0602(3) Uani d . 1
N N 0.32018(14) -0.26560(10) -0.07714(10) 0.0398(2) Uani d . 1
C C1 0.16536(13) 0.31828(10) 0.53155(10) 0.0302(2) Uani d . 1
C C2 -0.01745(14) 0.24464(13) 0.47296(12) 0.0384(3) Uani d . 1
H H2A -0.0267 0.1788 0.3908 0.046 Uiso calc R 1
H H2B -0.0864 0.3112 0.4527 0.046 Uiso calc R 1
C C3 -0.07499(15) 0.16936(15) 0.57953(14) 0.0458(3) Uani d . 1
H H3A -0.1392 0.2220 0.6298 0.055 Uiso calc R 1
H H3B -0.1466 0.0775 0.5389 0.055 Uiso calc R 1
C C4 0.08438(15) 0.15744(12) 0.66935(12) 0.0391(3) Uani d . 1
C C5 0.22604(14) 0.26104(11) 0.65309(11) 0.0344(2) Uani d . 1
H H5 0.3421 0.2453 0.6717 0.041 Uiso calc R 1
C C6 0.19962(16) 0.40686(12) 0.66433(11) 0.0379(3) Uani d . 1
H H6A 0.1024 0.4264 0.6994 0.046 Uiso calc R 1
H H6B 0.3003 0.4831 0.6890 0.046 Uiso calc R 1
C C7 0.28480(13) 0.35255(10) 0.44415(10) 0.0294(2) Uani d . 1
H H7 0.4011 0.3873 0.4990 0.035 Uiso calc R 1
C C8 0.24071(13) 0.45645(11) 0.36257(11) 0.0331(2) Uani d . 1
H H8A 0.1291 0.4203 0.3028 0.040 Uiso calc R 1
H H8B 0.2384 0.5422 0.4206 0.040 Uiso calc R 1
C C9 0.34064(15) 0.57459(13) 0.20414(12) 0.0414(3) Uani d . 1
H H9A 0.3415 0.6636 0.2582 0.050 Uiso calc R 1
H H9B 0.4348 0.5892 0.1586 0.050 Uiso calc R 1
C C10 0.18474(19) 0.41015(17) 0.01905(14) 0.0547(4) Uani d . 1
H H10A 0.0777 0.3849 -0.0454 0.066 Uiso calc R 1
H H10B 0.1956 0.3356 0.0674 0.066 Uiso calc R 1
H H10C 0.2769 0.4264 -0.0270 0.066 Uiso calc R 1
C C11 0.41618(14) 0.18250(11) 0.35071(11) 0.0332(2) Uani d . 1
C C12 0.38783(13) 0.06385(10) 0.23884(10) 0.0297(2) Uani d . 1
C C13 0.52157(14) 0.00427(11) 0.22180(11) 0.0328(2) Uani d . 1
H H13 0.6274 0.0381 0.2811 0.039 Uiso calc R 1
C C14 0.50030(14) -0.10469(11) 0.11803(11) 0.0328(2) Uani d . 1
H H14 0.5905 -0.1461 0.1051 0.039 Uiso calc R 1
C C15 0.34449(14) -0.15100(10) 0.03447(10) 0.0317(2) Uani d . 1
C C16 0.20974(15) -0.09435(12) 0.04924(12) 0.0385(3) Uani d . 1
H H16 0.1041 -0.1290 -0.0101 0.046 Uiso calc R 1
C C17 0.23241(14) 0.01446(12) 0.15285(12) 0.0361(2) Uani d . 1
H H17 0.1416 0.0553 0.1651 0.043 Uiso calc R 1

loop_
_atom_site_aniso_label
_atom_site_aniso_U_11
_atom_site_aniso_U_22
_atom_site_aniso_U_33
_atom_site_aniso_U_12
_atom_site_aniso_U_13
_atom_site_aniso_U_23
O1 0.0480(5) 0.0566(6) 0.0701(7) 0.0130(4) 0.0196(5) 0.0295(5)
O2 0.0283(4) 0.0314(4) 0.0349(4) 0.0070(3) 0.0051(3) -0.0062(3)
O3 0.0310(4) 0.0466(5) 0.0339(4) 0.0100(3) 0.0069(3) 0.0108(3)
O4 0.0386(5) 0.0592(6) 0.0436(5) 0.0144(4) 0.0021(4) 0.0154(4)
O5 0.0436(5) 0.0701(7) 0.0627(6) 0.0286(5) -0.0171(5) -0.0310(5)
O6 0.0586(6) 0.0459(5) 0.0544(6) 0.0203(4) 0.0154(5) -0.0091(4)
O7 0.0642(7) 0.0551(6) 0.0463(5) 0.0174(5) -0.0092(5) -0.0168(4)
N 0.0500(6) 0.0325(5) 0.0347(5) 0.0094(4) 0.0092(4) -0.0001(4)
C1 0.0295(5) 0.0306(5) 0.0287(5) 0.0084(4) 0.0044(4) 0.0006(4)
C2 0.0277(5) 0.0490(6) 0.0357(6) 0.0080(5) 0.0045(4) 0.0033(5)
C3 0.0306(6) 0.0577(8) 0.0489(7) 0.0069(5) 0.0108(5) 0.0110(6)
C4 0.0372(6) 0.0409(6) 0.0414(6) 0.0102(5) 0.0132(5) 0.0075(5)
C5 0.0317(5) 0.0365(5) 0.0335(5) 0.0081(4) 0.0040(4) 0.0052(4)
C6 0.0446(6) 0.0356(6) 0.0311(5) 0.0095(5) 0.0081(5) -0.0018(4)
C7 0.0277(5) 0.0277(5) 0.0292(5) 0.0063(4) 0.0042(4) -0.0033(4)
C8 0.0310(5) 0.0350(5) 0.0332(5) 0.0091(4) 0.0075(4) 0.0035(4)
C9 0.0384(6) 0.0440(6) 0.0402(6) 0.0055(5) 0.0052(5) 0.0126(5)
C10 0.0476(7) 0.0665(9) 0.0422(7) 0.0082(6) -0.0013(6) 0.0063(6)
C11 0.0316(5) 0.0335(5) 0.0326(5) 0.0104(4) 0.0040(4) 0.0004(4)
C12 0.0307(5) 0.0282(5) 0.0294(5) 0.0071(4) 0.0065(4) 0.0028(4)
C13 0.0304(5) 0.0332(5) 0.0332(5) 0.0096(4) 0.0033(4) 0.0024(4)
C14 0.0354(5) 0.0314(5) 0.0345(5) 0.0128(4) 0.0099(4) 0.0057(4)
C15 0.0400(6) 0.0260(5) 0.0285(5) 0.0068(4) 0.0089(4) 0.0025(4)
C16 0.0314(5) 0.0375(6) 0.0395(6) 0.0054(4) 0.0012(4) -0.0040(5)
C17 0.0292(5) 0.0366(5) 0.0397(6) 0.0095(4) 0.0057(4) -0.0018(4)

loop_
_atom_type_symbol
_atom_type_description
_atom_type_scat_dispersion_real
_atom_type_scat_dispersion_imag
_atom_type_scat_source
C C 0.0033 0.0016 'International Tables Vol C Tables 4.2.6.8 and 6.1.1.4'
H H 0.0000 0.0000 'International Tables Vol C Tables 4.2.6.8 and 6.1.1.4'
N N 0.0061 0.0033 'International Tables Vol C Tables 4.2.6.8 and 6.1.1.4'
O O 0.0106 0.0060 'International Tables Vol C Tables 4.2.6.8 and 6.1.1.4'

loop_
_geom_angle_atom_site_label_1
_geom_angle_atom_site_label_2
_geom_angle_atom_site_label_3
_geom_angle
C11 O2 C7 118.68(8)
C9 O3 C8 113.65(9)
C9 O4 C10 112.74(10)
O6 N O7 124.19(10)
O6 N C15 117.96(10)
O7 N C15 117.85(10)
C6 C1 C7 117.45(9)
C6 C1 C5 60.96(7)
C7 C1 C5 118.28(9)
C6 C1 C2 116.10(9)
C7 C1 C2 120.97(9)
C5 C1 C2 108.03(9)
C1 C2 C3 105.52(9)
C1 C2 H2A 110.6
C3 C2 H2A 110.6
C1 C2 H2B 110.6
C3 C2 H2B 110.6
H2A C2 H2B 108.8
C4 C3 C2 105.68(9)
C4 C3 H3A 110.6
C2 C3 H3A 110.6
C4 C3 H3B 110.6
C2 C3 H3B 110.6
H3A C3 H3B 108.7
O1 C4 C5 125.17(11)
O1 C4 C3 125.78(11)
C5 C4 C3 108.97(10)
C4 C5 C1 107.41(9)
C4 C5 C6 115.41(10)
C1 C5 C6 58.41(7)
C4 C5 H5 119.9
C1 C5 H5 119.9
C6 C5 H5 119.9
C1 C6 C5 60.63(7)
C1 C6 H6A 117.7
C5 C6 H6A 117.7
C1 C6 H6B 117.7
C5 C6 H6B 117.7
H6A C6 H6B 114.8
O2 C7 C1 108.39(8)
O2 C7 C8 106.47(8)
C1 C7 C8 113.09(8)
O2 C7 H7 109.6
C1 C7 H7 109.6
C8 C7 H7 109.6
O3 C8 C7 106.79(8)
O3 C8 H8A 110.4
C7 C8 H8A 110.4
O3 C8 H8B 110.4
C7 C8 H8B 110.4
H8A C8 H8B 108.6
O4 C9 O3 113.68(10)
O4 C9 H9A 108.8
O3 C9 H9A 108.8
O4 C9 H9B 108.8
O3 C9 H9B 108.8
H9A C9 H9B 107.7
O4 C10 H10A 109.5
O4 C10 H10B 109.5
H10A C10 H10B 109.5
O4 C10 H10C 109.5
H10A C10 H10C 109.5
H10B C10 H10C 109.5
O5 C11 O2 125.11(10)
O5 C11 C12 124.22(10)
O2 C11 C12 110.68(9)
C17 C12 C13 120.31(10)
C17 C12 C11 121.15(9)
C13 C12 C11 118.53(9)
C14 C13 C12 120.05(10)
C14 C13 H13 120.0
C12 C13 H13 120.0
C15 C14 C13 118.12(10)
C15 C14 H14 120.9
C13 C14 H14 120.9
C16 C15 C14 123.09(10)
C16 C15 N 118.07(10)
C14 C15 N 118.84(10)
C15 C16 C17 118.32(10)
C15 C16 H16 120.8
C17 C16 H16 120.8
C16 C17 C12 120.11(10)
C16 C17 H17 119.9
C12 C17 H17 119.9

loop_
_geom_bond_atom_site_label_1
_geom_bond_atom_site_label_2
_geom_bond_distance
O1 C4 1.2155(16)
O2 C11 1.3306(13)
O2 C7 1.4573(11)
O3 C9 1.4029(14)
O3 C8 1.4249(13)
O4 C9 1.3962(14)
O4 C10 1.4262(18)
O5 C11 1.1978(14)
O6 N 1.2194(14)
O7 N 1.2222(14)
N C15 1.4771(13)
C1 C6 1.4880(14)
C1 C7 1.4991(15)
C1 C5 1.5223(15)
C1 C2 1.5301(15)
C2 C3 1.5395(18)
C2 H2A 0.9900
C2 H2B 0.9900
C3 C4 1.5194(17)
C3 H3A 0.9900
C3 H3B 0.9900
C4 C5 1.4746(16)
C5 C6 1.5271(16)
C5 H5 1.0000
C6 H6A 0.9900
C6 H6B 0.9900
C7 C8 1.5100(15)
C7 H7 1.0000
C8 H8A 0.9900
C8 H8B 0.9900
C9 H9A 0.9900
C9 H9B 0.9900
C10 H10A 0.9800
C10 H10B 0.9800
C10 H10C 0.9800
C11 C12 1.5005(14)
C12 C17 1.3905(15)
C12 C13 1.3936(15)
C13 C14 1.3909(15)
C13 H13 0.9500
C14 C15 1.3799(15)
C14 H14 0.9500
C15 C16 1.3796(16)
C16 C17 1.3870(15)
C16 H16 0.9500
C17 H17 0.9500

loop_
_geom_torsion_atom_site_label_1
_geom_torsion_atom_site_label_2
_geom_torsion_atom_site_label_3
_geom_torsion_atom_site_label_4
_geom_torsion
C6 C1 C2 C3 -52.63(13)
C7 C1 C2 C3 154.16(10)
C5 C1 C2 C3 13.23(12)
C1 C2 C3 C4 -20.30(13)
C2 C3 C4 O1 -156.31(13)
C2 C3 C4 C5 20.54(14)
O1 C4 C5 C1 164.54(12)
C3 C4 C5 C1 -12.34(13)
O1 C4 C5 C6 -132.77(13)
C3 C4 C5 C6 50.36(13)
C6 C1 C5 C4 109.58(11)
C7 C1 C5 C4 -142.96(10)
C2 C1 C5 C4 -0.81(12)
C7 C1 C5 C6 107.46(10)
C2 C1 C5 C6 -110.39(10)
C7 C1 C6 C5 -108.79(10)
C2 C1 C6 C5 97.02(11)
C4 C5 C6 C1 -95.56(11)
C11 O2 C7 C1 -120.22(10)
C11 O2 C7 C8 117.82(10)
C6 C1 C7 O2 155.15(9)
C5 C1 C7 O2 85.13(11)
C2 C1 C7 O2 -51.99(12)
C6 C1 C7 C8 -87.05(11)
C5 C1 C7 C8 -157.06(9)
C2 C1 C7 C8 65.82(12)
C9 O3 C8 C7 178.58(9)
O2 C7 C8 O3 -62.70(10)
C1 C7 C8 O3 178.37(8)
C10 O4 C9 O3 -63.98(14)
C8 O3 C9 O4 -60.59(13)
C7 O2 C11 O5 6.45(18)
C7 O2 C11 C12 -173.72(8)
O5 C11 C12 C17 179.13(13)
O2 C11 C12 C17 -0.71(15)
O5 C11 C12 C13 -1.43(19)
O2 C11 C12 C13 178.73(9)
C17 C12 C13 C14 0.32(17)
C11 C12 C13 C14 -179.12(10)
C12 C13 C14 C15 -0.23(16)
C13 C14 C15 C16 -0.01(17)
C13 C14 C15 N 179.31(10)
O6 N C15 C16 -173.37(11)
O7 N C15 C16 6.64(16)
O6 N C15 C14 7.28(16)
O7 N C15 C14 -172.71(11)
C14 C15 C16 C17 0.16(18)
N C15 C16 C17 -179.17(10)
C15 C16 C17 C12 -0.07(18)
C13 C12 C17 C16 -0.17(18)
C11 C12 C17 C16 179.26(11)
